data_2219608
loop_
_publ_author_name
'Yin, Li-He'
'Wan, Rong'
'Wang, Yao'
'Han, Feng'
'Wang, Jin-Tang'

_publ_section_title
;
 5-(2-Bromophenyl)-1,3,4-thiadiazol-2-amine
;
_journal_coeditor_code HK2522
_journal_issue 10
_journal_name_full 'Acta Crystallographica Section E'
_journal_page_first o1884
_journal_paper_doi 10.1107/S1600536808027827
_journal_volume 64
_journal_year 2008
_chemical_formula_iupac 'C8 H6 Br N3 S'
_chemical_formula_moiety 'C8 H6 Br N3 S'
_chemical_formula_sum 'C8 H6 Br N3 S'
_chemical_formula_weight 256.13
_chemical_melting_point_gt 486
_chemical_melting_point_lt 487
_chemical_name_systematic
;
5-(2-Bromophenyl)-1,3,4-thiadiazol-2-amine
;
_space_group_IT_number 14
_symmetry_cell_setting monoclinic
_symmetry_space_group_name_Hall '-P 2ybc'
_symmetry_space_group_name_H-M 'P 1 21/c 1'
_atom_sites_solution_hydrogens geom
_atom_sites_solution_primary direct
_atom_sites_solution_secondary difmap
_cell_angle_alpha 90.00
_cell_angle_beta 97.43(3)
_cell_angle_gamma 90.00
_cell_formula_units_Z 4
_cell_length_a 14.869(3)
_cell_length_b 8.0250(16)
_cell_length_c 7.9480(16)
_cell_measurement_reflns_used 25
_cell_measurement_temperature 298(2)
_cell_measurement_theta_max 14
_cell_measurement_theta_min 10
_cell_volume 940.4(3)
_computing_cell_refinement 'CAD4 Software (Enraf--Nonius, 1989)'
_computing_data_collection 'CAD4 Software (Enraf--Nonius, 1989)'
_computing_data_reduction 'XCAD4 (Harms & Wocadlo, 1995)'
_computing_molecular_graphics 'SHELXTL (Sheldrick, 2008)'
_computing_publication_material 'SHELXTL (Sheldrick, 2008)'
_computing_structure_refinement 'SHELXL97 (Sheldrick, 2008)'
_computing_structure_solution 'SHELXS97 (Sheldrick, 2008)'
_diffrn_ambient_temperature 298(2)
_diffrn_measured_fraction_theta_full 0.998
_diffrn_measured_fraction_theta_max 0.998
_diffrn_measurement_device_type 'Enraf--Nonius CAD-4'
_diffrn_measurement_method '\w/2\q scans'
_diffrn_radiation_monochromator graphite
_diffrn_radiation_source 'fine-focus sealed tube'
_diffrn_radiation_type MoK\a
_diffrn_radiation_wavelength 0.71073
_diffrn_reflns_av_R_equivalents 0.0337
_diffrn_reflns_av_sigmaI/netI 0.0639
_diffrn_reflns_limit_h_max 17
_diffrn_reflns_limit_h_min -17
_diffrn_reflns_limit_k_max 9
_diffrn_reflns_limit_k_min 0
_diffrn_reflns_limit_l_max 9
_diffrn_reflns_limit_l_min 0
_diffrn_reflns_number 1832
_diffrn_reflns_theta_full 25.17
_diffrn_reflns_theta_max 25.17
_diffrn_reflns_theta_min 1.38
_diffrn_standards_decay_% 0
_diffrn_standards_interval_time 120
_diffrn_standards_number 3
_exptl_absorpt_coefficient_mu 4.545
_exptl_absorpt_correction_T_max 0.6592
_exptl_absorpt_correction_T_min 0.3425
_exptl_absorpt_correction_type psi-scan
_exptl_absorpt_process_details '(North <i>et al.</i>,  1968)'
_exptl_crystal_colour colorless
_exptl_crystal_density_diffrn 1.809
_exptl_crystal_density_method 'not measured'
_exptl_crystal_description block
_exptl_crystal_F_000 504
_exptl_crystal_size_max 0.30
_exptl_crystal_size_mid 0.10
_exptl_crystal_size_min 0.10
_refine_diff_density_max 0.412
_refine_diff_density_min -0.567
_refine_ls_extinction_method none
_refine_ls_goodness_of_fit_ref 0.970
_refine_ls_hydrogen_treatment constr
_refine_ls_matrix_type full
_refine_ls_number_parameters 118
_refine_ls_number_reflns 1694
_refine_ls_number_restraints 0
_refine_ls_restrained_S_all 0.970
_refine_ls_R_factor_all 0.1126
_refine_ls_R_factor_gt 0.0598
_refine_ls_shift/su_max 0.000
_refine_ls_shift/su_mean 0.000
_refine_ls_structure_factor_coef Fsqd
_refine_ls_weighting_details 'calc w=1/[\s^2^(Fo^2^)+(0.0838P)^2^] where P=(Fo^2^+2Fc^2^)/3'
_refine_ls_weighting_scheme calc
_refine_ls_wR_factor_gt 0.1329
_refine_ls_wR_factor_ref 0.1530
_reflns_number_gt 972
_reflns_number_total 1694
_reflns_threshold_expression I>2\s(I)
_cod_data_source_file hk2522.cif
_cod_data_source_block I
_cod_original_sg_symbol_H-M 'P 21/c'
_cod_database_code 2219608
_cod_database_fobs_code 2219608

loop_
_symmetry_equiv_pos_as_xyz
'x, y, z'
'-x, y+1/2, -z+1/2'
'-x, -y, -z'
'x, -y-1/2, z-1/2'

loop_
_atom_site_type_symbol
_atom_site_label
_atom_site_fract_x
_atom_site_fract_y
_atom_site_fract_z
_atom_site_U_iso_or_equiv
_atom_site_adp_type
_atom_site_calc_flag
_atom_site_refinement_flags
_atom_site_occupancy
Br Br 0.88329(5) 1.09232(10) 1.09121(14) 0.0845(5) Uani d . 1
S S 0.65602(11) 1.1146(2) 1.0932(2) 0.0458(5) Uani d . 1
N N1 0.6259(3) 0.9573(7) 0.8134(6) 0.0424(13) Uani d . 1
N N2 0.5587(3) 1.0773(6) 0.8048(6) 0.0430(13) Uani d . 1
N N3 0.5081(3) 1.2909(6) 0.9666(6) 0.0480(14) Uani d . 1
H H3A 0.4635 1.3143 0.8901 0.058 Uiso calc R 1
H H3B 0.5158 1.3467 1.0597 0.058 Uiso calc R 1
C C1 0.7308(5) 0.6693(8) 0.9656(9) 0.0512(18) Uani d . 1
H H1 0.6722 0.6431 0.9176 0.061 Uiso calc R 1
C C2 0.7921(5) 0.5423(8) 1.0064(10) 0.0591(19) Uani d . 1
H H2 0.7750 0.4319 0.9866 0.071 Uiso calc R 1
C C3 0.8787(5) 0.5816(10) 1.0769(10) 0.068(2) Uani d . 1
H H3 0.9204 0.4968 1.1067 0.081 Uiso calc R 1
C C4 0.9041(4) 0.7438(10) 1.1036(9) 0.059(2) Uani d . 1
H H4 0.9630 0.7698 1.1506 0.071 Uiso calc R 1
C C5 0.8416(4) 0.8692(8) 1.0602(9) 0.0493(17) Uani d . 1
C C6 0.7542(4) 0.8348(7) 0.9941(8) 0.0378(14) Uani d . 1
C C7 0.6811(4) 0.9618(8) 0.9507(7) 0.0363(14) Uani d . 1
C C8 0.5647(4) 1.1688(7) 0.9412(7) 0.0332(14) Uani d . 1

loop_
_atom_site_aniso_label
_atom_site_aniso_U_11
_atom_site_aniso_U_22
_atom_site_aniso_U_33
_atom_site_aniso_U_12
_atom_site_aniso_U_13
_atom_site_aniso_U_23
Br 0.0417(5) 0.0576(5) 0.1483(10) -0.0105(4) -0.0096(5) -0.0066(6)
S 0.0396(9) 0.0538(10) 0.0394(9) 0.0102(8) -0.0131(7) -0.0097(8)
N1 0.042(3) 0.046(3) 0.037(3) 0.000(3) -0.001(3) -0.003(3)
N2 0.045(3) 0.043(3) 0.037(3) 0.008(3) -0.008(2) -0.005(3)
N3 0.049(3) 0.056(4) 0.036(3) 0.015(3) -0.008(2) -0.007(3)
C1 0.046(4) 0.049(4) 0.057(5) -0.003(3) 0.005(3) 0.001(4)
C2 0.057(4) 0.035(4) 0.086(5) 0.004(3) 0.013(4) 0.004(4)
C3 0.050(4) 0.068(6) 0.083(6) 0.021(4) 0.005(4) 0.012(5)
C4 0.037(4) 0.064(5) 0.073(5) 0.009(4) -0.003(4) 0.009(4)
C5 0.031(3) 0.049(4) 0.065(4) -0.004(3) -0.004(3) 0.006(3)
C6 0.038(3) 0.040(3) 0.036(3) -0.002(3) 0.006(3) -0.004(3)
C7 0.029(3) 0.042(3) 0.037(3) -0.006(3) 0.001(3) 0.001(3)
C8 0.029(3) 0.035(3) 0.034(4) 0.000(3) -0.003(3) 0.004(3)

loop_
_atom_type_symbol
_atom_type_description
_atom_type_scat_dispersion_real
_atom_type_scat_dispersion_imag
_atom_type_scat_source
C C 0.0033 0.0016 'International Tables Vol C Tables 4.2.6.8 and 6.1.1.4'
H H 0.0000 0.0000 'International Tables Vol C Tables 4.2.6.8 and 6.1.1.4'
N N 0.0061 0.0033 'International Tables Vol C Tables 4.2.6.8 and 6.1.1.4'
S S 0.1246 0.1234 'International Tables Vol C Tables 4.2.6.8 and 6.1.1.4'
Br Br -0.2901 2.4595 'International Tables Vol C Tables 4.2.6.8 and 6.1.1.4'

loop_
_geom_angle_atom_site_label_1
_geom_angle_atom_site_label_2
_geom_angle_atom_site_label_3
_geom_angle
C2 C1 C6 121.8(7)
C2 C1 H1 119.1
C6 C1 H1 119.1
C3 C2 C1 118.9(7)
C3 C2 H2 120.5
C1 C2 H2 120.5
C4 C3 C2 120.6(7)
C4 C3 H3 119.7
C2 C3 H3 119.7
C3 C4 C5 119.4(6)
C3 C4 H4 120.3
C5 C4 H4 120.3
C6 C5 C4 121.6(6)
C6 C5 Br 121.2(5)
C4 C5 Br 117.1(5)
C5 C6 C1 117.6(6)
C5 C6 C7 125.3(6)
C1 C6 C7 117.1(6)
N1 C7 C6 123.0(6)
N1 C7 S 114.0(5)
C6 C7 S 122.6(4)
N2 C8 N3 124.6(5)
N2 C8 S 113.4(4)
N3 C8 S 122.0(5)
C7 N1 N2 113.7(5)
C8 N2 N1 112.4(5)
C8 N3 H3A 120.0
C8 N3 H3B 120.0
H3A N3 H3B 120.0
C7 S C8 86.4(3)

loop_
_geom_bond_atom_site_label_1
_geom_bond_atom_site_label_2
_geom_bond_distance
Br C5 1.901(7)
N1 N2 1.383(7)
N3 H3A 0.8600
N3 H3B 0.8600
C1 C2 1.377(9)
C1 C6 1.384(8)
C1 H1 0.9300
C2 C3 1.373(10)
C2 H2 0.9300
C3 C4 1.365(11)
C3 H3 0.9300
C4 C5 1.383(9)
C4 H4 0.9300
C5 C6 1.365(8)
C6 C7 1.498(8)
C7 N1 1.278(7)
C7 S 1.742(6)
C8 N2 1.302(7)
C8 N3 1.325(7)
C8 S 1.752(6)

loop_
_geom_hbond_atom_site_label_D
_geom_hbond_atom_site_label_H
_geom_hbond_atom_site_label_A
_geom_hbond_site_symmetry_A
_geom_hbond_distance_DH
_geom_hbond_distance_HA
_geom_hbond_distance_DA
_geom_hbond_angle_DHA
_geom_hbond_publ_flag
N3 H3A N1 2_656 0.86 2.27 3.092(7) 160.3 yes
N3 H3A N2 2_656 0.86 2.61 3.221(7) 128.5 yes
N3 H3B N2 4_586 0.86 2.06 2.896(7) 163.2 yes

loop_
_geom_torsion_atom_site_label_1
_geom_torsion_atom_site_label_2
_geom_torsion_atom_site_label_3
_geom_torsion_atom_site_label_4
_geom_torsion
C6 C1 C2 C3 -0.2(11)
C1 C2 C3 C4 -1.0(12)
C2 C3 C4 C5 0.5(12)
C3 C4 C5 C6 1.3(11)
C3 C4 C5 Br -177.2(6)
C4 C5 C6 C1 -2.5(11)
Br C5 C6 C1 176.0(5)
C4 C5 C6 C7 177.2(6)
Br C5 C6 C7 -4.4(9)
C2 C1 C6 C5 1.9(11)
C2 C1 C6 C7 -177.8(6)
C5 C6 C7 N1 136.1(7)
C1 C6 C7 N1 -44.3(9)
C5 C6 C7 S -51.2(8)
C1 C6 C7 S 128.4(6)
C6 C7 N1 N2 174.6(5)
S C7 N1 N2 1.3(7)
N3 C8 N2 N1 -179.0(6)
S C8 N2 N1 0.6(6)
C7 N1 N2 C8 -1.2(7)
N1 C7 S C8 -0.8(5)
C6 C7 S C8 -174.1(5)
N2 C8 S C7 0.1(5)
N3 C8 S C7 179.6(5)

loop_
_cod_related_entry_id
_cod_related_entry_database
_cod_related_entry_code
1 ChemSpider 481937
